data_7040734
loop_
_publ_author_name
'Tsou, Lien-Hung'
'Sigrist, Marc'
'Chiang, Ming-Hsi'
'Horng, Er-Chien'
'Chen, Chun-Hsien'
'Huang, Shou-Ling'
'Lee, Gene-Hsiang'
'Peng, Shie-Ming'

_publ_section_title
;
 Asymmetric tetranuclear nickel chains with unidirectionally ordered
 2-(\a-(5-phenyl)pyridylamino)-1,8-naphthyridine ligands.
;
_journal_issue 43
_journal_name_full 'Dalton transactions (Cambridge, England : 2003)'
_journal_page_first 17281
_journal_page_last 17289
_journal_paper_doi 10.1039/c6dt03223k
_journal_volume 45
_journal_year 2016
_chemical_formula_sum 'C88 H62 Cl24 F6 N18 Ni4 O7 S4'
_chemical_formula_weight 2811.44
_chemical_name_systematic
; 
 ? 
;
_space_group_IT_number 14
_symmetry_cell_setting monoclinic
_symmetry_space_group_name_Hall '-P 2yn'
_symmetry_space_group_name_H-M 'P 1 21/n 1'
_atom_sites_solution_hydrogens geom
_atom_sites_solution_primary direct
_atom_sites_solution_secondary difmap
_audit_creation_method SHELXL-97
_audit_update_record
;
2016-06-17 deposited with the CCDC.
2016-09-26 downloaded from the CCDC.
;
_cell_angle_alpha 90.00
_cell_angle_beta 95.6332(16)
_cell_angle_gamma 90.00
_cell_formula_units_Z 4
_cell_length_a 14.4138(4)
_cell_length_b 37.0360(11)
_cell_length_c 21.1405(4)
_cell_measurement_reflns_used 45601
_cell_measurement_temperature 150(2)
_cell_measurement_theta_max 25.00
_cell_measurement_theta_min 1.10
_cell_volume 11230.9(5)
_computing_cell_refinement DENZO-SMN
_computing_data_collection 'NONIUS COLLECT'
_computing_data_reduction DENZO-SMNP
_computing_molecular_graphics 'Bruker SHELXTL'
_computing_publication_material 'Bruker SHELXTL'
_computing_structure_refinement 'SHELXL-97 (Sheldrick, 2008)'
_computing_structure_solution 'SHELXS-97 (Sheldrick, 2008)'
_diffrn_ambient_temperature 150(2)
_diffrn_measured_fraction_theta_full 0.996
_diffrn_measured_fraction_theta_max 0.996
_diffrn_measurement_device_type 'NONIUS KappaCCD'
_diffrn_measurement_method '\w scans'
_diffrn_radiation_monochromator graphite
_diffrn_radiation_source 'fine-focus sealed tube'
_diffrn_radiation_type MoK\a
_diffrn_radiation_wavelength 0.71073
_diffrn_reflns_av_R_equivalents 0.0741
_diffrn_reflns_av_sigmaI/netI 0.1237
_diffrn_reflns_limit_h_max 17
_diffrn_reflns_limit_h_min -17
_diffrn_reflns_limit_k_max 37
_diffrn_reflns_limit_k_min -44
_diffrn_reflns_limit_l_max 24
_diffrn_reflns_limit_l_min -25
_diffrn_reflns_number 45601
_diffrn_reflns_theta_full 25.00
_diffrn_reflns_theta_max 25.00
_diffrn_reflns_theta_min 1.10
_exptl_absorpt_coefficient_mu 1.375
_exptl_absorpt_correction_T_max 0.9220
_exptl_absorpt_correction_T_min 0.6230
_exptl_absorpt_correction_type multi-scan
_exptl_absorpt_process_details 'SORTAV (Blessing, 1995)'
_exptl_crystal_colour red-brown
_exptl_crystal_density_diffrn 1.663
_exptl_crystal_density_method 'not measured'
_exptl_crystal_description plate
_exptl_crystal_F_000 5640
_exptl_crystal_size_max 0.38
_exptl_crystal_size_mid 0.20
_exptl_crystal_size_min 0.06
_refine_diff_density_max 1.342
_refine_diff_density_min -1.006
_refine_diff_density_rms 0.172
_refine_ls_extinction_method none
_refine_ls_goodness_of_fit_ref 1.038
_refine_ls_hydrogen_treatment constr
_refine_ls_matrix_type full
_refine_ls_number_parameters 1388
_refine_ls_number_reflns 19695
_refine_ls_number_restraints 33
_refine_ls_restrained_S_all 1.042
_refine_ls_R_factor_all 0.1762
_refine_ls_R_factor_gt 0.0806
_refine_ls_shift/su_max 0.015
_refine_ls_shift/su_mean 0.000
_refine_ls_structure_factor_coef Fsqd
_refine_ls_weighting_details 'calc w=1/[\s^2^(Fo^2^)+(0.1217P)^2^+36.0712P] where P=(Fo^2^+2Fc^2^)/3'
_refine_ls_weighting_scheme calc
_refine_ls_wR_factor_gt 0.2016
_refine_ls_wR_factor_ref 0.2595
_reflns_number_gt 9951
_reflns_number_total 19695
_reflns_threshold_expression >2sigma(I)
_cod_data_source_file c6dt03223k2.cif
_cod_data_source_block ic17446
_cod_depositor_comments
;
The following automatic conversions were performed:

'_symmetry_cell_setting' value 'Monoclinic' changed to 'monoclinic'
according to
/usr/data/users/saulius/crontab/automatic-downloads/rss-feeds/RSC/lib/dictionaries/cif_core.dic
dictionary named 'cif_core.dic' version 2.4.2 from 2011-04-26.

Automatic conversion script
Id: cif_fix_values 4268 2015-11-12 08:31:59Z antanas 

 Adding full bibliography for 7040731--7040734.cif.
;
_cod_original_sg_symbol_H-M P2(1)/n
_cod_database_code 7040734

loop_
_symmetry_equiv_pos_as_xyz
'x, y, z'
'-x+1/2, y+1/2, -z+1/2'
'-x, -y, -z'
'x-1/2, -y-1/2, z-1/2'

loop_
_atom_site_label
_atom_site_type_symbol
_atom_site_fract_x
_atom_site_fract_y
_atom_site_fract_z
_atom_site_U_iso_or_equiv
_atom_site_adp_type
_atom_site_occupancy
_atom_site_symmetry_multiplicity
_atom_site_calc_flag
_atom_site_refinement_flags
_atom_site_disorder_assembly
_atom_site_disorder_group
Ni1 Ni 0.76060(8) 0.34763(3) 0.58632(5) 0.0287(3) Uani 1 1 d . . .
Ni2 Ni 0.76671(7) 0.28274(3) 0.59594(5) 0.0240(3) Uani 1 1 d . . .
Ni3 Ni 0.77387(7) 0.22000(3) 0.60446(5) 0.0238(3) Uani 1 1 d . . .
Ni4 Ni 0.78251(7) 0.15513(3) 0.61110(5) 0.0248(3) Uani 1 1 d . . .
S1 S 0.7752(3) 0.47307(8) 0.54522(15) 0.0745(10) Uani 1 1 d . . .
S2 S 0.7750(2) 0.03198(8) 0.56720(15) 0.0632(8) Uani 1 1 d . . .
N1 N 0.8552(5) 0.34556(18) 0.6678(3) 0.0286(17) Uani 1 1 d . . .
N2 N 0.8197(4) 0.28511(17) 0.6827(3) 0.0221(15) Uani 1 1 d . . .
N3 N 0.7781(5) 0.22477(18) 0.6932(3) 0.0281(17) Uani 1 1 d . . .
N4 N 0.7364(5) 0.16502(19) 0.7002(3) 0.0275(17) Uani 1 1 d . . .
N5 N 0.6515(5) 0.34260(19) 0.6428(3) 0.0284(17) Uani 1 1 d . . .
N6 N 0.6441(5) 0.28081(18) 0.6223(3) 0.0249(16) Uani 1 1 d . . .
N7 N 0.6424(5) 0.21985(19) 0.5987(3) 0.0266(16) Uani 1 1 d . . .
N8 N 0.6463(5) 0.16023(18) 0.5658(3) 0.0257(16) Uani 1 1 d . . .
N9 N 0.6657(5) 0.33671(19) 0.5079(3) 0.0290(17) Uani 1 1 d . . .
N10 N 0.7141(5) 0.27697(18) 0.5094(3) 0.0236(16) Uani 1 1 d . . .
N11 N 0.7696(5) 0.21800(18) 0.5146(3) 0.0245(16) Uani 1 1 d . . .
N12 N 0.8296(4) 0.15996(19) 0.5211(3) 0.0268(16) Uani 1 1 d . . .
N13 N 0.8691(5) 0.33922(18) 0.5286(3) 0.0282(17) Uani 1 1 d . . .
N14 N 0.8901(5) 0.28120(18) 0.5701(3) 0.0257(16) Uani 1 1 d . . .
N15 N 0.9047(5) 0.22320(18) 0.6107(3) 0.0264(16) Uani 1 1 d . . .
N16 N 0.9179(5) 0.16482(19) 0.6512(3) 0.0260(16) Uani 1 1 d . . .
N17 N 0.7575(5) 0.4017(2) 0.5772(3) 0.0372(19) Uani 1 1 d . . .
N18 N 0.7874(5) 0.1011(2) 0.6160(3) 0.0297(17) Uani 1 1 d . . .
C1 C 0.8999(7) 0.3754(3) 0.6885(4) 0.041(2) Uani 1 1 d . . .
H1 H 0.8958 0.3959 0.6613 0.050 Uiso 1 1 calc R . .
C2 C 0.9523(7) 0.3787(3) 0.7469(4) 0.046(3) Uani 1 1 d . . .
H2 H 0.9829 0.4007 0.7590 0.055 Uiso 1 1 calc R . .
C3 C 0.9586(6) 0.3494(3) 0.7868(4) 0.040(2) Uani 1 1 d . . .
H3 H 0.9931 0.3508 0.8274 0.047 Uiso 1 1 calc R . .
C4 C 0.9134(6) 0.3175(2) 0.7667(4) 0.030(2) Uani 1 1 d . . .
C5 C 0.8640(6) 0.3166(2) 0.7058(4) 0.030(2) Uani 1 1 d . . .
C6 C 0.9145(6) 0.2857(2) 0.8041(4) 0.032(2) Uani 1 1 d . . .
H6 H 0.9482 0.2855 0.8450 0.039 Uiso 1 1 calc R . .
C7 C 0.8686(6) 0.2556(2) 0.7826(4) 0.030(2) Uani 1 1 d . . .
H7 H 0.8685 0.2347 0.8088 0.036 Uiso 1 1 calc R . .
C8 C 0.8197(6) 0.2554(2) 0.7197(4) 0.028(2) Uani 1 1 d . . .
C9 C 0.7438(6) 0.1977(2) 0.7288(4) 0.027(2) Uani 1 1 d . . .
C10 C 0.7131(6) 0.2027(2) 0.7893(4) 0.032(2) Uani 1 1 d . . .
H10 H 0.7144 0.2260 0.8082 0.039 Uiso 1 1 calc R . .
C11 C 0.6816(6) 0.1739(3) 0.8200(4) 0.036(2) Uani 1 1 d . . .
H11 H 0.6642 0.1770 0.8619 0.044 Uiso 1 1 calc R . .
C12 C 0.6736(6) 0.1395(2) 0.7921(4) 0.031(2) Uani 1 1 d . . .
C13 C 0.7008(6) 0.1371(2) 0.7317(4) 0.030(2) Uani 1 1 d . . .
H13 H 0.6943 0.1144 0.7106 0.036 Uiso 1 1 calc R . .
C14 C 0.6394(6) 0.1086(2) 0.8262(4) 0.034(2) Uani 1 1 d . . .
C15 C 0.6769(7) 0.0997(3) 0.8871(4) 0.040(2) Uani 1 1 d . . .
H15 H 0.7251 0.1144 0.9075 0.048 Uiso 1 1 calc R . .
C16 C 0.6458(7) 0.0699(3) 0.9192(5) 0.047(3) Uani 1 1 d . . .
H16 H 0.6727 0.0643 0.9608 0.057 Uiso 1 1 calc R . .
C17 C 0.5764(8) 0.0488(3) 0.8903(5) 0.059(3) Uani 1 1 d . . .
H17 H 0.5564 0.0280 0.9116 0.071 Uiso 1 1 calc R . .
C18 C 0.5361(9) 0.0571(3) 0.8321(6) 0.066(3) Uani 1 1 d . . .
H18 H 0.4853 0.0432 0.8134 0.079 Uiso 1 1 calc R . .
C19 C 0.5690(8) 0.0861(3) 0.7997(5) 0.056(3) Uani 1 1 d . . .
H19 H 0.5423 0.0909 0.7576 0.067 Uiso 1 1 calc R . .
C20 C 0.6142(7) 0.3722(2) 0.6665(4) 0.036(2) Uani 1 1 d . . .
H20 H 0.6476 0.3943 0.6656 0.043 Uiso 1 1 calc R . .
C21 C 0.5287(7) 0.3723(3) 0.6922(4) 0.043(2) Uani 1 1 d . . .
H21 H 0.5059 0.3940 0.7090 0.051 Uiso 1 1 calc R . .
C22 C 0.4782(6) 0.3413(2) 0.6931(4) 0.034(2) Uani 1 1 d . . .
H22 H 0.4190 0.3412 0.7092 0.041 Uiso 1 1 calc R . .
C23 C 0.5160(6) 0.3093(2) 0.6694(4) 0.029(2) Uani 1 1 d . . .
C24 C 0.6031(6) 0.3111(2) 0.6456(3) 0.0260(19) Uani 1 1 d . . .
C25 C 0.4680(6) 0.2760(2) 0.6672(4) 0.033(2) Uani 1 1 d . . .
H25 H 0.4085 0.2743 0.6827 0.039 Uiso 1 1 calc R . .
C26 C 0.5067(6) 0.2469(2) 0.6431(4) 0.033(2) Uani 1 1 d . . .
H26 H 0.4739 0.2246 0.6411 0.039 Uiso 1 1 calc R . .
C27 C 0.5984(6) 0.2488(2) 0.6201(3) 0.0239(19) Uani 1 1 d . . .
C28 C 0.5963(7) 0.1910(2) 0.5662(4) 0.033(2) Uani 1 1 d . . .
C29 C 0.5098(6) 0.1943(3) 0.5319(4) 0.039(2) Uani 1 1 d . . .
H29 H 0.4753 0.2161 0.5324 0.047 Uiso 1 1 calc R . .
C30 C 0.4746(7) 0.1645(3) 0.4966(4) 0.044(3) Uani 1 1 d . . .
H30 H 0.4147 0.1661 0.4736 0.053 Uiso 1 1 calc R . .
C31 C 0.5243(7) 0.1333(2) 0.4943(4) 0.038(2) Uani 1 1 d . . .
C32 C 0.6108(6) 0.1324(2) 0.5309(4) 0.034(2) Uani 1 1 d . . .
H32 H 0.6463 0.1107 0.5309 0.041 Uiso 1 1 calc R . .
C33 C 0.4896(7) 0.1015(3) 0.4569(5) 0.052(3) Uani 1 1 d . . .
C34 C 0.3948(8) 0.0913(3) 0.4566(6) 0.070(4) Uani 1 1 d . . .
H34 H 0.3536 0.1046 0.4801 0.084 Uiso 1 1 calc R . .
C35 C 0.3634(11) 0.0612(4) 0.4208(7) 0.096(5) Uani 1 1 d . . .
H35 H 0.2994 0.0546 0.4186 0.115 Uiso 1 1 calc R . .
C36 C 0.4238(13) 0.0407(4) 0.3887(8) 0.111(7) Uani 1 1 d . . .
H36 H 0.4019 0.0194 0.3671 0.133 Uiso 1 1 calc R . .
C37 C 0.5144(12) 0.0508(4) 0.3877(8) 0.102(6) Uani 1 1 d . . .
H37 H 0.5538 0.0375 0.3627 0.122 Uiso 1 1 calc R . .
C38 C 0.5506(10) 0.0806(3) 0.4233(6) 0.080(4) Uani 1 1 d . . .
H38 H 0.6149 0.0866 0.4248 0.096 Uiso 1 1 calc R . .
C39 C 0.6160(6) 0.3635(3) 0.4790(4) 0.037(2) Uani 1 1 d . . .
H39 H 0.6167 0.3863 0.4997 0.044 Uiso 1 1 calc R . .
C40 C 0.5637(7) 0.3602(3) 0.4209(4) 0.044(3) Uani 1 1 d . . .
H40 H 0.5295 0.3802 0.4024 0.053 Uiso 1 1 calc R . .
C41 C 0.5621(6) 0.3272(3) 0.3901(4) 0.035(2) Uani 1 1 d . . .
H41 H 0.5270 0.3243 0.3500 0.042 Uiso 1 1 calc R . .
C42 C 0.6124(6) 0.2984(2) 0.4184(4) 0.027(2) Uani 1 1 d . . .
C43 C 0.6640(6) 0.3039(2) 0.4790(4) 0.028(2) Uani 1 1 d . . .
C44 C 0.6162(6) 0.2633(3) 0.3909(4) 0.031(2) Uani 1 1 d . . .
H44 H 0.5816 0.2582 0.3513 0.037 Uiso 1 1 calc R . .
C45 C 0.6687(6) 0.2374(2) 0.4210(4) 0.030(2) Uani 1 1 d . . .
H45 H 0.6721 0.2143 0.4020 0.036 Uiso 1 1 calc R . .
C46 C 0.7196(6) 0.2442(2) 0.4815(4) 0.026(2) Uani 1 1 d . . .
C47 C 0.8125(6) 0.1900(2) 0.4858(4) 0.0261(19) Uani 1 1 d . . .
C48 C 0.8434(6) 0.1924(2) 0.4249(4) 0.027(2) Uani 1 1 d . . .
H48 H 0.8326 0.2137 0.4004 0.032 Uiso 1 1 calc R . .
C49 C 0.8893(6) 0.1638(2) 0.4007(4) 0.033(2) Uani 1 1 d . . .
H49 H 0.9085 0.1651 0.3590 0.040 Uiso 1 1 calc R . .
C50 C 0.9078(6) 0.1328(2) 0.4368(4) 0.030(2) Uani 1 1 d . . .
C51 C 0.8781(6) 0.1330(2) 0.4982(4) 0.027(2) Uani 1 1 d . . .
H51 H 0.8934 0.1128 0.5249 0.032 Uiso 1 1 calc R . .
C52 C 0.9612(6) 0.1014(2) 0.4152(4) 0.031(2) Uani 1 1 d . . .
C53 C 1.0258(6) 0.1060(3) 0.3702(4) 0.043(2) Uani 1 1 d . . .
H53 H 1.0353 0.1293 0.3532 0.051 Uiso 1 1 calc R . .
C54 C 1.0760(7) 0.0767(3) 0.3504(4) 0.044(3) Uani 1 1 d . . .
H54 H 1.1189 0.0801 0.3195 0.052 Uiso 1 1 calc R . .
C55 C 1.0639(7) 0.0435(3) 0.3749(5) 0.051(3) Uani 1 1 d . . .
H55 H 1.0992 0.0237 0.3613 0.061 Uiso 1 1 calc R . .
C56 C 1.0012(8) 0.0377(3) 0.4192(5) 0.055(3) Uani 1 1 d . . .
H56 H 0.9930 0.0143 0.4361 0.066 Uiso 1 1 calc R . .
C57 C 0.9496(7) 0.0673(3) 0.4390(4) 0.041(2) Uani 1 1 d . . .
H57 H 0.9060 0.0636 0.4693 0.049 Uiso 1 1 calc R . .
C58 C 0.8954(7) 0.3657(3) 0.4917(4) 0.039(2) Uani 1 1 d . . .
H58 H 0.8563 0.3863 0.4859 0.046 Uiso 1 1 calc R . .
C59 C 0.9762(7) 0.3650(3) 0.4612(4) 0.041(2) Uani 1 1 d . . .
H59 H 0.9916 0.3842 0.4342 0.049 Uiso 1 1 calc R . .
C60 C 1.0326(7) 0.3357(3) 0.4718(4) 0.039(2) Uani 1 1 d . . .
H60 H 1.0905 0.3351 0.4538 0.047 Uiso 1 1 calc R . .
C61 C 1.0082(6) 0.3065(2) 0.5079(4) 0.032(2) Uani 1 1 d . . .
C62 C 0.9230(6) 0.3092(2) 0.5346(4) 0.028(2) Uani 1 1 d . . .
C63 C 1.0617(7) 0.2747(3) 0.5196(4) 0.039(2) Uani 1 1 d . . .
H63 H 1.1195 0.2725 0.5020 0.046 Uiso 1 1 calc R . .
C64 C 1.0325(6) 0.2476(3) 0.5552(4) 0.035(2) Uani 1 1 d . . .
H64 H 1.0698 0.2267 0.5634 0.042 Uiso 1 1 calc R . .
C65 C 0.9430(6) 0.2510(2) 0.5808(4) 0.028(2) Uani 1 1 d . . .
C66 C 0.9575(6) 0.1978(2) 0.6460(4) 0.029(2) Uani 1 1 d . . .
C67 C 1.0426(6) 0.2056(3) 0.6810(4) 0.033(2) Uani 1 1 d . . .
H67 H 1.0678 0.2293 0.6799 0.040 Uiso 1 1 calc R . .
C68 C 1.0898(7) 0.1796(3) 0.7168(4) 0.038(2) Uani 1 1 d . . .
H68 H 1.1479 0.1852 0.7398 0.046 Uiso 1 1 calc R . .
C69 C 1.0532(6) 0.1448(2) 0.7198(4) 0.034(2) Uani 1 1 d . . .
C70 C 0.9661(6) 0.1400(2) 0.6868(4) 0.031(2) Uani 1 1 d . . .
H70 H 0.9380 0.1170 0.6898 0.037 Uiso 1 1 calc R . .
C71 C 1.1021(7) 0.1151(3) 0.7556(4) 0.040(2) Uani 1 1 d . . .
C72 C 1.1986(8) 0.1158(3) 0.7667(6) 0.063(3) Uani 1 1 d . . .
H72 H 1.2329 0.1348 0.7496 0.075 Uiso 1 1 calc R . .
C73 C 1.2454(9) 0.0885(4) 0.8032(6) 0.074(4) Uani 1 1 d . . .
H73 H 1.3115 0.0892 0.8104 0.089 Uiso 1 1 calc R . .
C74 C 1.1995(10) 0.0616(4) 0.8280(7) 0.086(4) Uani 1 1 d . . .
H74 H 1.2327 0.0437 0.8533 0.103 Uiso 1 1 calc R . .
C75 C 1.1018(9) 0.0596(3) 0.8167(6) 0.072(4) Uani 1 1 d . . .
H75 H 1.0685 0.0401 0.8329 0.086 Uiso 1 1 calc R . .
C76 C 1.0559(8) 0.0864(3) 0.7819(4) 0.048(3) Uani 1 1 d . . .
H76 H 0.9898 0.0855 0.7754 0.058 Uiso 1 1 calc R . .
C77 C 0.7643(7) 0.4313(3) 0.5638(4) 0.040(2) Uani 1 1 d . . .
C78 C 0.7827(6) 0.0722(3) 0.5964(4) 0.036(2) Uani 1 1 d . . .
S3 S 0.70961(18) 0.20360(8) 0.25543(11) 0.0451(7) Uani 1 1 d . A .
O1 O 0.8069(5) 0.1960(2) 0.2623(3) 0.064(2) Uani 1 1 d . . .
O2 O 0.6886(7) 0.2408(2) 0.2468(5) 0.096(3) Uani 1 1 d . . .
O3 O 0.6577(5) 0.1856(2) 0.2999(3) 0.077(3) Uani 1 1 d . . .
C79 C 0.6666(6) 0.1843(3) 0.1795(4) 0.071(4) Uani 1 1 d D . .
F1 F 0.6756(16) 0.1489(3) 0.1762(18) 0.139(6) Uani 0.733(3) 1 d PD A 1
F2 F 0.5761(6) 0.1928(3) 0.1672(9) 0.060(4) Uani 0.733(3) 1 d PD A 1
F3 F 0.7137(15) 0.1989(12) 0.1348(11) 0.111(4) Uani 0.733(3) 1 d PD A 1
F1' F 0.705(3) 0.1519(7) 0.182(6) 0.139(6) Uani 0.267(3) 1 d PD A 2
F2' F 0.5767(11) 0.1784(11) 0.163(3) 0.060(4) Uani 0.267(3) 1 d PD A 2
F3' F 0.698(4) 0.200(3) 0.129(3) 0.111(4) Uani 0.267(3) 1 d PD A 2
S4 S 0.32814(18) 0.26833(8) 0.46903(12) 0.0456(7) Uani 1 1 d . . .
O4 O 0.3254(6) 0.2510(2) 0.5301(3) 0.066(2) Uani 1 1 d . . .
O5 O 0.2392(4) 0.27121(19) 0.4321(3) 0.0492(18) Uani 1 1 d . . .
O6 O 0.4024(5) 0.2576(2) 0.4341(3) 0.068(2) Uani 1 1 d . . .
C80 C 0.3552(8) 0.3141(3) 0.4913(5) 0.058(3) Uani 1 1 d . . .
F4 F 0.2909(6) 0.3284(2) 0.5231(4) 0.096(3) Uani 1 1 d . . .
F5 F 0.3569(4) 0.33506(19) 0.4389(3) 0.0733(19) Uani 1 1 d . . .
F6 F 0.4368(5) 0.3173(2) 0.5241(3) 0.088(2) Uani 1 1 d . . .
C81 C 0.3305(7) 0.44402(19) 0.7873(4) 0.073(4) Uani 1 1 d D . .
H81 H 0.3912 0.4417 0.8142 0.088 Uiso 0.733(3) 1 calc PR A 1
H81' H 0.3920 0.4407 0.8128 0.088 Uiso 0.267(3) 1 calc PR A 2
Cl1 Cl 0.3537(4) 0.45106(18) 0.7059(2) 0.115(2) Uani 0.733(3) 1 d PD A 1
Cl2 Cl 0.2735(4) 0.48023(17) 0.8116(3) 0.125(2) Uani 0.733(3) 1 d PD A 1
Cl3 Cl 0.2725(5) 0.40279(15) 0.7867(3) 0.121(3) Uani 0.733(3) 1 d PD A 1
Cl1' Cl 0.3240(11) 0.4874(3) 0.7560(7) 0.115(2) Uani 0.267(3) 1 d PD A 2
Cl2' Cl 0.2399(10) 0.4471(5) 0.8400(8) 0.125(2) Uani 0.267(3) 1 d PD A 2
Cl3' Cl 0.3101(14) 0.4085(4) 0.7377(8) 0.121(3) Uani 0.267(3) 1 d PD A 2
C82 C 0.8817(9) 0.5503(2) 0.3689(4) 0.071(5) Uani 0.733(3) 1 d PD A 1
H82 H 0.8200 0.5587 0.3484 0.085 Uiso 0.733(3) 1 calc PR A 1
C82' C 0.9525(11) 0.5405(3) 0.3925(5) 0.071(5) Uani 0.267(3) 1 d PD A 2
H82' H 1.0143 0.5321 0.4129 0.085 Uiso 0.267(3) 1 calc PR A 2
Cl4 Cl 0.9331(3) 0.58563(10) 0.41220(17) 0.1089(15) Uani 1 1 d D . .
Cl5 Cl 0.8619(3) 0.51449(9) 0.41977(17) 0.1008(14) Uani 1 1 d D . .
Cl6 Cl 0.9478(3) 0.53622(9) 0.30980(16) 0.1039(14) Uani 1 1 d D . .
C83 C 0.4110(7) 0.4515(4) 0.5087(4) 0.139(7) Uani 1 1 d DU . .
H83 H 0.3777 0.4745 0.5167 0.167 Uiso 0.733(3) 1 calc PR A 1
H83' H 0.4183 0.4252 0.5186 0.167 Uiso 0.267(3) 1 calc PR A 2
Cl7 Cl 0.4006(3) 0.44291(11) 0.4261(2) 0.1160(15) Uani 1 1 d D A .
Cl8 Cl 0.3545(5) 0.4156(2) 0.5436(3) 0.140(2) Uani 0.733(3) 1 d PD A 1
Cl9 Cl 0.5290(6) 0.4561(10) 0.5375(8) 0.247(7) Uani 0.733(3) 1 d PD A 1
Cl8' Cl 0.3822(14) 0.4608(6) 0.5850(6) 0.140(2) Uani 0.267(3) 1 d PD A 2
Cl9' Cl 0.5321(12) 0.457(3) 0.5108(18) 0.247(7) Uani 0.267(3) 1 d PD A 2
C84 C 0.7017(7) 0.3094(3) 0.8793(4) 0.049(3) Uani 1 1 d . . .
H84 H 0.7482 0.2896 0.8890 0.058 Uiso 1 1 calc R . .
Cl10 Cl 0.6204(3) 0.30897(10) 0.93608(16) 0.0959(13) Uani 1 1 d . . .
Cl11 Cl 0.6430(2) 0.30243(9) 0.80339(14) 0.0699(9) Uani 1 1 d . . .
Cl12 Cl 0.7590(2) 0.35052(9) 0.88061(18) 0.0773(10) Uani 1 1 d . . .
C85 C 0.7121(10) 0.4964(4) 0.7036(6) 0.083(4) Uani 1 1 d . . .
H85 H 0.7313 0.5014 0.6602 0.100 Uiso 1 1 calc R . .
Cl13 Cl 0.7145(4) 0.53641(15) 0.7456(3) 0.148(2) Uani 1 1 d . . .
Cl14 Cl 0.7838(4) 0.46287(16) 0.7390(2) 0.150(2) Uani 1 1 d . . .
Cl15 Cl 0.5981(3) 0.47896(13) 0.6956(2) 0.1255(16) Uani 1 1 d . . .
C86 C 0.3848(7) 0.2095(3) 0.8034(5) 0.056(3) Uani 1 1 d . . .
H86 H 0.3448 0.2245 0.7723 0.067 Uiso 1 1 calc R . .
Cl16 Cl 0.4307(3) 0.17395(13) 0.7636(2) 0.1255(18) Uani 1 1 d . . .
Cl17 Cl 0.3177(2) 0.19351(10) 0.86054(15) 0.0760(10) Uani 1 1 d . . .
Cl18 Cl 0.4778(2) 0.23641(9) 0.83815(15) 0.0686(8) Uani 1 1 d . . .
C87 C 0.1426(9) 0.0727(4) 0.5972(6) 0.093(5) Uani 1 1 d . . .
H87 H 0.1794 0.0727 0.6399 0.112 Uiso 1 1 calc R . .
Cl19 Cl 0.1459(4) 0.11718(14) 0.5663(3) 0.1335(17) Uani 1 1 d . . .
Cl20 Cl 0.1944(3) 0.04186(13) 0.54993(19) 0.1139(15) Uani 1 1 d . . .
Cl21 Cl 0.0292(2) 0.06103(9) 0.60853(15) 0.0775(10) Uani 1 1 d . . .
C88 C 0.4302(9) 0.0653(3) 0.6221(6) 0.072(4) Uani 1 1 d . . .
H88 H 0.3956 0.0589 0.5803 0.086 Uiso 1 1 calc R . .
Cl22 Cl 0.4133(3) 0.11256(11) 0.63607(18) 0.0998(12) Uani 1 1 d . . .
Cl23 Cl 0.5487(2) 0.05749(9) 0.61736(18) 0.0822(10) Uani 1 1 d . . .
Cl24 Cl 0.3860(3) 0.04023(11) 0.67994(16) 0.0887(11) Uani 1 1 d . . .
O7 O 0.7768(10) 0.2867(5) 0.1486(7) 0.202(7) Uani 1 1 d . . .
H7A H 0.7317 0.2814 0.1724 0.303 Uiso 1 1 d R . .
H7B H 0.8020 0.2690 0.1300 0.303 Uiso 1 1 d R . .

loop_
_atom_site_aniso_label
_atom_site_aniso_U_11
_atom_site_aniso_U_22
_atom_site_aniso_U_33
_atom_site_aniso_U_23
_atom_site_aniso_U_13
_atom_site_aniso_U_12
Ni1 0.0316(7) 0.0214(7) 0.0343(6) -0.0004(5) 0.0099(5) -0.0029(5)
Ni2 0.0226(6) 0.0218(6) 0.0283(5) -0.0007(4) 0.0067(4) -0.0025(5)
Ni3 0.0218(6) 0.0210(6) 0.0289(5) -0.0010(4) 0.0047(4) -0.0016(5)
Ni4 0.0227(6) 0.0206(6) 0.0311(6) -0.0005(4) 0.0023(5) -0.0003(5)
S1 0.117(3) 0.0303(18) 0.079(2) 0.0116(14) 0.024(2) -0.0076(18)
S2 0.069(2) 0.0310(17) 0.091(2) -0.0154(14) 0.0147(17) -0.0045(15)
N1 0.034(4) 0.021(4) 0.031(4) -0.001(3) 0.002(3) 0.001(4)
N2 0.021(4) 0.019(4) 0.028(3) -0.003(3) 0.010(3) -0.003(3)
N3 0.030(4) 0.023(4) 0.031(4) -0.002(3) 0.003(3) 0.002(3)
N4 0.027(4) 0.022(4) 0.034(4) 0.005(3) 0.003(3) 0.006(3)
N5 0.030(4) 0.020(4) 0.036(4) -0.001(3) 0.009(3) 0.002(4)
N6 0.032(4) 0.018(4) 0.026(3) -0.001(3) 0.007(3) -0.003(3)
N7 0.023(4) 0.025(4) 0.032(4) 0.001(3) 0.005(3) -0.004(3)
N8 0.029(4) 0.015(4) 0.033(4) -0.002(3) 0.002(3) -0.004(3)
N9 0.033(4) 0.020(4) 0.035(4) 0.003(3) 0.012(3) -0.002(4)
N10 0.022(4) 0.023(4) 0.026(3) 0.001(3) 0.001(3) 0.001(3)
N11 0.024(4) 0.018(4) 0.033(4) -0.006(3) 0.010(3) 0.005(3)
N12 0.017(4) 0.030(5) 0.034(4) -0.004(3) 0.000(3) 0.002(3)
N13 0.038(5) 0.018(4) 0.029(4) 0.000(3) 0.004(3) -0.003(4)
N14 0.024(4) 0.024(4) 0.030(4) 0.000(3) 0.007(3) -0.003(3)
N15 0.024(4) 0.019(4) 0.036(4) -0.004(3) 0.004(3) 0.002(3)
N16 0.024(4) 0.025(4) 0.029(4) -0.002(3) 0.002(3) 0.001(3)
N17 0.040(5) 0.040(5) 0.033(4) 0.003(4) 0.012(3) -0.004(4)
N18 0.017(4) 0.033(5) 0.039(4) 0.003(4) 0.003(3) 0.000(4)
C1 0.056(7) 0.029(6) 0.039(5) -0.003(4) 0.008(5) -0.010(5)
C2 0.047(7) 0.039(7) 0.054(6) -0.005(5) 0.013(5) -0.024(5)
C3 0.033(6) 0.044(7) 0.041(5) -0.003(5) 0.002(4) -0.004(5)
C4 0.026(5) 0.029(6) 0.035(5) -0.013(4) 0.005(4) -0.004(4)
C5 0.020(5) 0.032(6) 0.040(5) -0.004(4) 0.011(4) -0.008(4)
C6 0.031(5) 0.033(6) 0.034(5) 0.003(4) 0.005(4) -0.002(4)
C7 0.029(5) 0.034(6) 0.029(4) -0.001(4) 0.008(4) 0.001(4)
C8 0.024(5) 0.028(6) 0.035(5) -0.002(4) 0.012(4) 0.008(4)
C9 0.022(5) 0.019(5) 0.040(5) 0.007(4) 0.004(4) 0.002(4)
C10 0.041(6) 0.022(5) 0.036(5) -0.003(4) 0.008(4) -0.007(4)
C11 0.041(6) 0.040(6) 0.030(5) 0.007(4) 0.008(4) -0.003(5)
C12 0.030(5) 0.025(5) 0.037(5) 0.006(4) 0.001(4) -0.004(4)
C13 0.030(5) 0.021(5) 0.040(5) 0.006(4) 0.008(4) 0.001(4)
C14 0.037(6) 0.024(5) 0.041(5) 0.005(4) 0.010(4) 0.001(5)
C15 0.042(6) 0.034(6) 0.046(5) 0.007(4) 0.014(5) 0.004(5)
C16 0.050(7) 0.047(7) 0.048(6) 0.016(5) 0.018(5) 0.011(6)
C17 0.065(8) 0.040(7) 0.072(8) 0.026(6) 0.011(6) -0.014(6)
C18 0.069(9) 0.048(8) 0.081(8) 0.010(6) 0.004(7) -0.030(7)
C19 0.076(8) 0.039(7) 0.049(6) 0.016(5) -0.015(6) -0.016(6)
C20 0.045(6) 0.022(5) 0.043(5) -0.002(4) 0.014(4) -0.002(5)
C21 0.045(6) 0.027(6) 0.060(6) -0.010(5) 0.025(5) 0.003(5)
C22 0.033(5) 0.035(6) 0.036(5) -0.001(4) 0.010(4) 0.002(5)
C23 0.028(5) 0.027(5) 0.033(4) -0.002(4) 0.012(4) -0.003(4)
C24 0.035(5) 0.018(5) 0.026(4) 0.003(3) 0.009(4) -0.001(4)
C25 0.027(5) 0.033(6) 0.039(5) 0.000(4) 0.009(4) 0.001(4)
C26 0.030(5) 0.031(6) 0.039(5) 0.005(4) 0.011(4) -0.002(4)
C27 0.026(5) 0.024(5) 0.022(4) 0.003(3) 0.001(4) 0.002(4)
C28 0.042(6) 0.022(5) 0.034(5) -0.003(4) 0.004(4) -0.009(5)
C29 0.027(5) 0.029(6) 0.059(6) -0.007(4) -0.006(5) -0.001(4)
C30 0.036(6) 0.041(7) 0.052(6) -0.009(5) -0.020(5) 0.004(5)
C31 0.041(6) 0.023(5) 0.047(5) -0.006(4) -0.009(5) -0.001(5)
C32 0.043(6) 0.026(5) 0.032(5) -0.007(4) 0.000(4) 0.005(5)
C33 0.041(7) 0.030(6) 0.078(7) -0.015(5) -0.028(6) 0.006(5)
C34 0.068(9) 0.038(7) 0.093(9) -0.004(6) -0.051(7) -0.010(6)
C35 0.100(12) 0.039(9) 0.134(13) 0.013(8) -0.066(10) -0.019(8)
C36 0.119(15) 0.035(9) 0.160(15) -0.028(9) -0.087(13) 0.005(9)
C37 0.108(13) 0.047(9) 0.140(13) -0.044(9) -0.040(11) 0.015(9)
C38 0.081(10) 0.044(8) 0.104(10) -0.018(7) -0.048(8) 0.006(7)
C39 0.036(6) 0.028(6) 0.048(5) 0.002(4) 0.012(5) 0.001(5)
C40 0.052(7) 0.033(6) 0.046(6) 0.007(5) 0.007(5) 0.003(5)
C41 0.036(6) 0.038(6) 0.032(5) 0.004(4) 0.004(4) 0.003(5)
C42 0.018(5) 0.028(5) 0.036(5) 0.005(4) 0.005(4) 0.004(4)
C43 0.017(5) 0.029(6) 0.040(5) 0.004(4) 0.014(4) 0.001(4)
C44 0.017(5) 0.044(6) 0.032(4) 0.005(4) 0.005(4) -0.006(4)
C45 0.026(5) 0.028(5) 0.035(5) -0.006(4) 0.004(4) -0.004(4)
C46 0.016(5) 0.025(5) 0.038(5) 0.005(4) 0.013(4) 0.002(4)
C47 0.024(5) 0.021(5) 0.032(4) -0.005(4) -0.004(4) -0.005(4)
C48 0.024(5) 0.022(5) 0.036(5) 0.006(4) 0.007(4) -0.001(4)
C49 0.028(5) 0.040(6) 0.031(5) -0.001(4) 0.002(4) -0.001(5)
C50 0.028(5) 0.029(5) 0.032(4) -0.008(4) 0.001(4) -0.005(4)
C51 0.024(5) 0.022(5) 0.033(4) -0.001(4) -0.003(4) 0.004(4)
C52 0.031(5) 0.026(5) 0.035(5) -0.009(4) -0.003(4) -0.001(4)
C53 0.030(6) 0.049(7) 0.049(5) -0.005(5) 0.006(5) 0.000(5)
C54 0.034(6) 0.045(7) 0.054(6) -0.008(5) 0.015(5) 0.000(5)
C55 0.049(7) 0.050(8) 0.055(6) -0.011(5) 0.005(5) 0.019(6)
C56 0.084(9) 0.033(6) 0.045(6) 0.006(5) -0.006(6) 0.017(6)
C57 0.047(6) 0.036(6) 0.039(5) -0.007(4) 0.005(4) 0.007(5)
C58 0.051(6) 0.031(6) 0.034(5) 0.001(4) 0.008(4) 0.000(5)
C59 0.056(7) 0.030(6) 0.042(5) 0.000(4) 0.023(5) -0.007(5)
C60 0.031(6) 0.053(7) 0.036(5) 0.000(5) 0.014(4) -0.014(5)
C61 0.029(5) 0.036(6) 0.032(5) -0.006(4) 0.012(4) -0.008(5)
C62 0.028(5) 0.028(6) 0.027(4) -0.007(4) 0.005(4) -0.012(4)
C63 0.036(6) 0.045(7) 0.036(5) -0.011(4) 0.012(4) -0.005(5)
C64 0.028(5) 0.041(6) 0.038(5) -0.007(4) 0.009(4) 0.005(5)
C65 0.024(5) 0.033(6) 0.027(4) -0.002(4) 0.006(4) -0.004(4)
C66 0.020(5) 0.028(6) 0.038(5) -0.009(4) 0.004(4) 0.009(4)
C67 0.024(5) 0.035(6) 0.042(5) -0.007(4) 0.007(4) -0.003(4)
C68 0.033(6) 0.039(6) 0.040(5) 0.001(4) -0.006(4) 0.002(5)
C69 0.035(6) 0.034(6) 0.032(5) -0.006(4) -0.001(4) 0.008(5)
C70 0.027(5) 0.027(5) 0.038(5) -0.005(4) 0.005(4) 0.003(4)
C71 0.036(6) 0.035(6) 0.048(5) -0.007(5) -0.008(5) 0.005(5)
C72 0.040(7) 0.057(8) 0.088(8) -0.005(6) -0.010(6) 0.015(6)
C73 0.047(8) 0.059(9) 0.110(10) 0.008(8) -0.026(7) 0.015(7)
C74 0.081(11) 0.069(10) 0.100(10) 0.020(8) -0.033(8) 0.017(8)
C75 0.077(10) 0.042(8) 0.095(9) 0.017(6) -0.003(8) 0.010(7)
C76 0.050(7) 0.037(6) 0.054(6) 0.003(5) -0.011(5) 0.008(5)
C77 0.056(7) 0.029(6) 0.037(5) 0.004(4) 0.009(5) -0.002(5)
C78 0.032(6) 0.020(6) 0.055(6) 0.004(4) 0.005(4) 0.002(5)
S3 0.0336(15) 0.0607(19) 0.0414(13) 0.0036(12) 0.0063(11) 0.0128(14)
O1 0.041(5) 0.101(7) 0.049(4) 0.016(4) 0.007(3) 0.027(4)
O2 0.104(8) 0.068(7) 0.110(7) 0.008(5) -0.025(6) 0.028(6)
O3 0.062(5) 0.130(8) 0.042(4) -0.002(4) 0.014(4) -0.040(5)
C79 0.091(11) 0.087(11) 0.033(6) -0.004(6) 0.003(6) 0.023(9)
F1 0.198(17) 0.109(8) 0.091(10) -0.057(6) -0.088(14) 0.067(9)
F2 0.050(4) 0.075(12) 0.053(5) 0.009(9) -0.010(3) -0.010(5)
F3 0.063(9) 0.241(11) 0.032(5) 0.023(6) 0.014(6) 0.023(10)
F1' 0.198(17) 0.109(8) 0.091(10) -0.057(6) -0.088(14) 0.067(9)
F2' 0.050(4) 0.075(12) 0.053(5) 0.009(9) -0.010(3) -0.010(5)
F3' 0.063(9) 0.241(11) 0.032(5) 0.023(6) 0.014(6) 0.023(10)
S4 0.0352(15) 0.0516(18) 0.0495(14) -0.0047(12) 0.0022(12) 0.0057(13)
O4 0.070(6) 0.076(6) 0.049(4) 0.022(4) -0.001(4) 0.006(4)
O5 0.036(4) 0.059(5) 0.051(4) 0.009(3) -0.006(3) -0.004(4)
O6 0.056(5) 0.088(7) 0.062(5) -0.010(4) 0.015(4) 0.034(5)
C80 0.050(7) 0.080(9) 0.043(6) -0.010(6) 0.005(6) -0.004(7)
F4 0.116(7) 0.067(5) 0.114(6) -0.036(4) 0.062(5) -0.012(5)
F5 0.059(4) 0.081(5) 0.079(5) 0.020(4) 0.001(3) -0.016(4)
F6 0.082(5) 0.125(7) 0.054(4) 0.005(4) -0.018(4) -0.051(5)
C81 0.082(10) 0.055(8) 0.079(8) 0.003(6) -0.012(7) 0.023(7)
Cl1 0.099(4) 0.162(6) 0.085(3) 0.023(3) 0.012(3) 0.047(4)
Cl2 0.107(4) 0.101(5) 0.163(6) -0.050(4) -0.002(4) 0.043(4)
Cl3 0.134(6) 0.077(4) 0.136(5) 0.008(4) -0.068(5) -0.011(3)
Cl1' 0.099(4) 0.162(6) 0.085(3) 0.023(3) 0.012(3) 0.047(4)
Cl2' 0.107(4) 0.101(5) 0.163(6) -0.050(4) -0.002(4) 0.043(4)
Cl3' 0.134(6) 0.077(4) 0.136(5) 0.008(4) -0.068(5) -0.011(3)
C82 0.073(12) 0.079(12) 0.057(9) 0.009(8) -0.007(8) 0.009(10)
C82' 0.073(12) 0.079(12) 0.057(9) 0.009(8) -0.007(8) 0.009(10)
Cl4 0.177(4) 0.069(3) 0.088(2) -0.0214(19) 0.049(3) -0.055(3)
Cl5 0.157(4) 0.058(2) 0.097(2) -0.0084(18) 0.062(2) -0.044(2)
Cl6 0.191(5) 0.051(2) 0.079(2) -0.0018(16) 0.059(3) 0.001(2)
C83 0.134(10) 0.131(10) 0.143(10) -0.029(8) -0.033(8) 0.009(8)
Cl7 0.102(3) 0.082(3) 0.168(4) 0.004(3) 0.032(3) 0.015(2)
Cl8 0.161(6) 0.150(6) 0.103(4) 0.008(4) -0.015(4) 0.024(5)
Cl9 0.190(6) 0.082(5) 0.423(17) -0.064(17) -0.206(8) 0.042(4)
Cl8' 0.161(6) 0.150(6) 0.103(4) 0.008(4) -0.015(4) 0.024(5)
Cl9' 0.190(6) 0.082(5) 0.423(17) -0.064(17) -0.206(8) 0.042(4)
C84 0.048(7) 0.049(7) 0.050(6) 0.002(5) 0.007(5) 0.018(5)
Cl10 0.117(3) 0.095(3) 0.084(2) 0.035(2) 0.049(2) 0.043(2)
Cl11 0.065(2) 0.066(2) 0.0730(19) -0.0137(15) -0.0198(16) 0.0041(17)
Cl12 0.0463(18) 0.062(2) 0.121(3) -0.0193(19) -0.0027(17) -0.0063(16)
C85 0.090(11) 0.094(11) 0.067(8) -0.003(7) 0.020(7) 0.010(9)
Cl13 0.170(5) 0.125(4) 0.152(4) -0.055(3) 0.027(4) -0.038(4)
Cl14 0.159(5) 0.185(6) 0.099(3) 0.025(3) -0.014(3) 0.070(4)
Cl15 0.126(4) 0.099(3) 0.148(4) 0.038(3) -0.003(3) -0.017(3)
C86 0.041(7) 0.069(8) 0.055(6) 0.006(6) -0.003(5) -0.002(6)
Cl16 0.125(4) 0.125(4) 0.139(3) -0.077(3) 0.078(3) -0.055(3)
Cl17 0.0491(19) 0.097(3) 0.086(2) 0.0026(18) 0.0287(16) 0.0002(18)
Cl18 0.0511(18) 0.067(2) 0.089(2) -0.0075(17) 0.0087(15) -0.0080(16)
C87 0.066(10) 0.131(14) 0.080(9) -0.022(9) -0.003(7) 0.026(9)
Cl19 0.124(4) 0.114(4) 0.163(4) 0.018(3) 0.017(3) -0.014(3)
Cl20 0.070(3) 0.159(4) 0.110(3) -0.056(3) -0.006(2) 0.025(3)
Cl21 0.078(2) 0.069(2) 0.084(2) -0.0192(17) 0.0015(18) 0.0123(18)
C88 0.066(9) 0.066(9) 0.080(8) -0.004(7) -0.011(7) 0.005(7)
Cl22 0.121(3) 0.081(3) 0.098(3) -0.002(2) 0.012(2) 0.029(2)
Cl23 0.059(2) 0.065(2) 0.124(3) 0.020(2) 0.0165(19) 0.0022(17)
Cl24 0.075(2) 0.108(3) 0.083(2) 0.003(2) 0.0093(18) -0.026(2)
O7 0.137(13) 0.26(2) 0.214(16) -0.106(14) 0.046(11) 0.001(12)

loop_
_atom_type_symbol
_atom_type_description
_atom_type_scat_dispersion_real
_atom_type_scat_dispersion_imag
_atom_type_scat_source
C C 0.0033 0.0016 'International Tables Vol C Tables 4.2.6.8 and 6.1.1.4'
H H 0.0000 0.0000 'International Tables Vol C Tables 4.2.6.8 and 6.1.1.4'
N N 0.0061 0.0033 'International Tables Vol C Tables 4.2.6.8 and 6.1.1.4'
O O 0.0106 0.0060 'International Tables Vol C Tables 4.2.6.8 and 6.1.1.4'
F F 0.0171 0.0103 'International Tables Vol C Tables 4.2.6.8 and 6.1.1.4'
S S 0.1246 0.1234 'International Tables Vol C Tables 4.2.6.8 and 6.1.1.4'
Cl Cl 0.1484 0.1585 'International Tables Vol C Tables 4.2.6.8 and 6.1.1.4'
Ni Ni 0.3393 1.1124 'International Tables Vol C Tables 4.2.6.8 and 6.1.1.4'

loop_
_geom_angle_atom_site_label_1
_geom_angle_atom_site_label_2
_geom_angle_atom_site_label_3
_geom_angle
N17 Ni1 N5 97.7(3)
N17 Ni1 N9 96.4(3)
N5 Ni1 N9 88.0(3)
N17 Ni1 N1 97.0(3)
N5 Ni1 N1 89.5(3)
N9 Ni1 N1 166.6(3)
N17 Ni1 N13 95.9(3)
N5 Ni1 N13 166.3(3)
N9 Ni1 N13 88.7(3)
N1 Ni1 N13 90.6(3)
N17 Ni1 Ni2 178.9(2)
N5 Ni1 Ni2 83.42(19)
N9 Ni1 Ni2 83.65(19)
N1 Ni1 Ni2 83.01(19)
N13 Ni1 Ni2 82.99(19)
N6 Ni2 N14 176.1(3)
N6 Ni2 N2 90.9(3)
N14 Ni2 N2 88.9(3)
N6 Ni2 N10 89.0(3)
N14 Ni2 N10 90.9(3)
N2 Ni2 N10 176.2(3)
N6 Ni2 Ni3 88.6(2)
N14 Ni2 Ni3 87.5(2)
N2 Ni2 Ni3 87.8(2)
N10 Ni2 Ni3 88.5(2)
N6 Ni2 Ni1 92.0(2)
N14 Ni2 Ni1 91.9(2)
N2 Ni2 Ni1 92.4(2)
N10 Ni2 Ni1 91.3(2)
Ni3 Ni2 Ni1 179.37(6)
N3 Ni3 N15 89.5(3)
N3 Ni3 N7 89.9(3)
N15 Ni3 N7 176.5(3)
N3 Ni3 N11 176.8(3)
N15 Ni3 N11 90.4(3)
N7 Ni3 N11 90.0(3)
N3 Ni3 Ni2 88.9(2)
N15 Ni3 Ni2 88.8(2)
N7 Ni3 Ni2 87.8(2)
N11 Ni3 Ni2 88.0(2)
N3 Ni3 Ni4 92.3(2)
N15 Ni3 Ni4 90.8(2)
N7 Ni3 Ni4 92.7(2)
N11 Ni3 Ni4 90.9(2)
Ni2 Ni3 Ni4 178.79(6)
N18 Ni4 N16 97.1(3)
N18 Ni4 N12 96.9(3)
N16 Ni4 N12 88.9(2)
N18 Ni4 N4 98.1(3)
N16 Ni4 N4 88.3(3)
N12 Ni4 N4 165.0(3)
N18 Ni4 N8 98.0(3)
N16 Ni4 N8 164.7(3)
N12 Ni4 N8 87.2(2)
N4 Ni4 N8 91.6(3)
N18 Ni4 Ni3 179.0(2)
N16 Ni4 Ni3 83.8(2)
N12 Ni4 Ni3 83.2(2)
N4 Ni4 Ni3 81.86(19)
N8 Ni4 Ni3 81.00(18)
C1 N1 C5 117.0(7)
C1 N1 Ni1 119.7(6)
C5 N1 Ni1 122.6(6)
C8 N2 C5 120.3(7)
C8 N2 Ni2 119.6(5)
C5 N2 Ni2 120.0(5)
C9 N3 C8 123.1(7)
C9 N3 Ni3 119.9(5)
C8 N3 Ni3 116.9(5)
C9 N4 C13 118.6(7)
C9 N4 Ni4 122.8(5)
C13 N4 Ni4 118.5(6)
C20 N5 C24 117.3(8)
C20 N5 Ni1 119.8(6)
C24 N5 Ni1 121.4(5)
C27 N6 C24 120.0(7)
C27 N6 Ni2 119.0(6)
C24 N6 Ni2 121.0(6)
C27 N7 C28 123.8(7)
C27 N7 Ni3 118.6(6)
C28 N7 Ni3 117.3(6)
C32 N8 C28 118.5(7)
C32 N8 Ni4 118.0(6)
C28 N8 Ni4 123.3(5)
C39 N9 C43 118.3(8)
C39 N9 Ni1 120.0(6)
C43 N9 Ni1 120.8(6)
C43 N10 C46 120.2(7)
C43 N10 Ni2 120.8(6)
C46 N10 Ni2 118.7(5)
C46 N11 C47 123.2(7)
C46 N11 Ni3 116.8(5)
C47 N11 Ni3 119.9(5)
C51 N12 C47 119.2(7)
C51 N12 Ni4 119.7(6)
C47 N12 Ni4 121.1(5)
C58 N13 C62 117.8(8)
C58 N13 Ni1 120.2(6)
C62 N13 Ni1 121.4(5)
C65 N14 C62 119.2(7)
C65 N14 Ni2 119.9(5)
C62 N14 Ni2 120.6(6)
C65 N15 C66 122.7(7)
C65 N15 Ni3 117.9(6)
C66 N15 Ni3 119.4(6)
C70 N16 C66 117.7(7)
C70 N16 Ni4 121.7(6)
C66 N16 Ni4 120.5(5)
C77 N17 Ni1 168.6(7)
C78 N18 Ni4 155.7(7)
N1 C1 C2 124.7(9)
C3 C2 C1 118.3(9)
C2 C3 C4 118.8(9)
C3 C4 C5 118.6(8)
C3 C4 C6 123.6(8)
C5 C4 C6 117.8(8)
N1 C5 N2 116.5(7)
N1 C5 C4 122.5(8)
N2 C5 C4 120.9(8)
C7 C6 C4 121.3(8)
C6 C7 C8 119.5(8)
N2 C8 N3 117.5(7)
N2 C8 C7 120.1(8)
N3 C8 C7 122.2(8)
N4 C9 N3 115.2(7)
N4 C9 C10 120.5(7)
N3 C9 C10 124.2(8)
C11 C10 C9 118.9(8)
C10 C11 C12 122.1(8)
C13 C12 C11 115.5(8)
C13 C12 C14 123.2(8)
C11 C12 C14 121.3(8)
N4 C13 C12 124.1(8)
C15 C14 C19 115.9(8)
C15 C14 C12 121.6(8)
C19 C14 C12 122.5(8)
C14 C15 C16 121.7(10)
C17 C16 C15 119.6(10)
C18 C17 C16 120.5(10)
C17 C18 C19 119.7(11)
C18 C19 C14 122.5(10)
N5 C20 C21 123.4(9)
C22 C21 C20 119.8(9)
C21 C22 C23 118.5(9)
C24 C23 C25 118.9(8)
C24 C23 C22 118.5(8)
C25 C23 C22 122.6(8)
N5 C24 N6 116.2(7)
N5 C24 C23 122.5(8)
N6 C24 C23 121.3(8)
C26 C25 C23 119.7(9)
C25 C26 C27 121.1(9)
N7 C27 N6 117.7(7)
N7 C27 C26 123.2(8)
N6 C27 C26 119.0(8)
N8 C28 C29 121.8(8)
N8 C28 N7 114.7(8)
C29 C28 N7 123.3(8)
C28 C29 C30 118.1(9)
C31 C30 C29 121.6(9)
C30 C31 C32 116.3(8)
C30 C31 C33 122.9(8)
C32 C31 C33 120.7(8)
N8 C32 C31 123.8(8)
C38 C33 C34 120.0(10)
C38 C33 C31 120.7(10)
C34 C33 C31 119.3(10)
C35 C34 C33 118.4(14)
C36 C35 C34 121.1(14)
C37 C36 C35 120.6(13)
C36 C37 C38 120.8(15)
C37 C38 C33 118.8(13)
N9 C39 C40 124.2(9)
C41 C40 C39 118.5(9)
C40 C41 C42 119.6(8)
C41 C42 C44 124.3(8)
C41 C42 C43 118.4(8)
C44 C42 C43 117.3(7)
N10 C43 N9 117.3(7)
N10 C43 C42 121.6(8)
N9 C43 C42 121.1(8)
C45 C44 C42 119.9(8)
C44 C45 C46 121.0(8)
N10 C46 N11 117.7(7)
N10 C46 C45 119.9(7)
N11 C46 C45 122.3(8)
N12 C47 N11 116.2(7)
N12 C47 C48 120.1(8)
N11 C47 C48 123.6(8)
C49 C48 C47 120.0(8)
C48 C49 C50 120.3(8)
C49 C50 C51 116.4(8)
C49 C50 C52 123.5(8)
C51 C50 C52 120.0(8)
N12 C51 C50 123.9(8)
C57 C52 C53 118.1(9)
C57 C52 C50 121.3(8)
C53 C52 C50 120.6(8)
C54 C53 C52 120.6(10)
C55 C54 C53 120.2(9)
C54 C55 C56 121.2(10)
C55 C56 C57 118.8(10)
C52 C57 C56 121.2(9)
N13 C58 C59 124.1(9)
C60 C59 C58 116.9(9)
C59 C60 C61 122.1(9)
C60 C61 C62 116.5(9)
C60 C61 C63 125.5(9)
C62 C61 C63 118.0(8)
N13 C62 N14 116.0(7)
N13 C62 C61 122.4(8)
N14 C62 C61 121.6(8)
C64 C63 C61 121.6(9)
C63 C64 C65 118.8(9)
N15 C65 N14 117.1(7)
N15 C65 C64 121.8(8)
N14 C65 C64 120.7(8)
N16 C66 N15 116.3(7)
N16 C66 C67 119.8(8)
N15 C66 C67 123.6(8)
C68 C67 C66 120.6(9)
C67 C68 C69 120.6(9)
C70 C69 C68 114.9(8)
C70 C69 C71 121.8(9)
C68 C69 C71 123.3(8)
N16 C70 C69 126.1(9)
C72 C71 C76 117.2(10)
C72 C71 C69 119.5(10)
C76 C71 C69 123.3(9)
C71 C72 C73 119.8(12)
C74 C73 C72 121.7(12)
C73 C74 C75 120.0(12)
C76 C75 C74 118.5(12)
C75 C76 C71 122.8(11)
N17 C77 S1 179.3(11)
N18 C78 S2 178.6(9)
O2 S3 O3 114.8(6)
O2 S3 O1 113.7(6)
O3 S3 O1 114.6(5)
O2 S3 C79 102.7(5)
O3 S3 C79 104.2(4)
O1 S3 C79 105.1(4)
F1 C79 F1' 20(2)
F1 C79 F2' 85(2)
F1' C79 F2' 105.0(11)
F1 C79 F3' 110(8)
F1' C79 F3' 104.6(11)
F2' C79 F3' 104.6(11)
F1 C79 F3 107.9(14)
F1' C79 F3 99(7)
F2' C79 F3 115(4)
F3' C79 F3 11(4)
F1 C79 F2 108.8(12)
F1' C79 F2 128(2)
F2' C79 F2 23(2)
F3' C79 F2 98(4)
F3 C79 F2 108.7(12)
F1 C79 S3 114.4(14)
F1' C79 S3 103(4)
F2' C79 S3 123(3)
F3' C79 S3 115(5)
F3 C79 S3 108.4(17)
F2 C79 S3 108.7(9)
O6 S4 O5 114.6(4)
O6 S4 O4 115.4(5)
O5 S4 O4 114.6(4)
O6 S4 C80 104.3(5)
O5 S4 C80 103.4(5)
O4 S4 C80 102.1(5)
F6 C80 F4 109.7(9)
F6 C80 F5 107.1(9)
F4 C80 F5 105.0(10)
F6 C80 S4 112.6(9)
F4 C80 S4 111.7(8)
F5 C80 S4 110.3(7)
Cl2 C81 Cl3' 138.7(10)
Cl2 C81 Cl1' 50.8(6)
Cl3' C81 Cl1' 119.0(10)
Cl2 C81 Cl3 117.0(6)
Cl3' C81 Cl3 42.1(7)
Cl1' C81 Cl3 143.3(9)
Cl2 C81 Cl2' 49.8(6)
Cl3' C81 Cl2' 109.9(11)
Cl1' C81 Cl2' 99.3(9)
Cl3 C81 Cl2' 71.5(7)
Cl2 C81 Cl1 108.6(5)
Cl3' C81 Cl1 63.8(8)
Cl1' C81 Cl1 60.8(6)
Cl3 C81 Cl1 104.7(5)
Cl2' C81 Cl1 142.6(9)
Cl4 C82 Cl6 112.0(6)
Cl4 C82 Cl5 109.7(5)
Cl6 C82 Cl5 110.6(6)
Cl6 C82' Cl4 109.4(7)
Cl6 C82' Cl5 108.7(7)
Cl4 C82' Cl5 107.6(7)
C82 Cl4 C82' 38.6(7)
C82 Cl5 C82' 38.2(7)
C82 Cl6 C82' 38.6(7)
Cl8' C83 Cl9' 106.3(8)
Cl8' C83 Cl9 88.3(11)
Cl9' C83 Cl9 18.8(18)
Cl8' C83 Cl8 66.3(8)
Cl9' C83 Cl8 125(4)
Cl9 C83 Cl8 113.5(12)
Cl8' C83 Cl7 161.4(9)
Cl9' C83 Cl7 91.9(10)
Cl9 C83 Cl7 110.2(8)
Cl8 C83 Cl7 106.3(6)
Cl12 C84 Cl10 110.2(6)
Cl12 C84 Cl11 109.2(5)
Cl10 C84 Cl11 109.2(6)
Cl13 C85 Cl14 114.3(8)
Cl13 C85 Cl15 109.6(7)
Cl14 C85 Cl15 106.8(8)
Cl17 C86 Cl16 110.2(7)
Cl17 C86 Cl18 111.0(6)
Cl16 C86 Cl18 108.7(6)
Cl21 C87 Cl20 112.5(9)
Cl21 C87 Cl19 110.0(8)
Cl20 C87 Cl19 111.7(8)
Cl24 C88 Cl23 112.8(7)
Cl24 C88 Cl22 110.3(7)
Cl23 C88 Cl22 108.7(7)

loop_
_geom_bond_atom_site_label_1
_geom_bond_atom_site_label_2
_geom_bond_distance
Ni1 N17 2.011(9)
Ni1 N5 2.074(7)
Ni1 N9 2.083(7)
Ni1 N1 2.091(7)
Ni1 N13 2.100(7)
Ni1 Ni2 2.4130(15)
Ni2 N6 1.906(7)
Ni2 N14 1.912(7)
Ni2 N2 1.918(6)
Ni2 N10 1.922(6)
Ni2 Ni3 2.3321(15)
Ni3 N3 1.880(6)
Ni3 N15 1.881(7)
Ni3 N7 1.887(7)
Ni3 N11 1.897(6)
Ni3 Ni4 2.4091(15)
Ni4 N18 2.004(8)
Ni4 N16 2.082(7)
Ni4 N12 2.089(7)
Ni4 N4 2.090(7)
Ni4 N8 2.106(7)
S1 C77 1.609(11)
S2 C78 1.612(10)
N1 C1 1.331(11)
N1 C5 1.339(10)
N2 C8 1.351(10)
N2 C5 1.394(10)
N3 C9 1.375(10)
N3 C8 1.375(11)
N4 C9 1.352(10)
N4 C13 1.358(10)
N5 C20 1.339(10)
N5 C24 1.363(10)
N6 C27 1.355(10)
N6 C24 1.381(10)
N7 C27 1.346(10)
N7 C28 1.402(10)
N8 C32 1.342(10)
N8 C28 1.349(11)
N9 C39 1.336(11)
N9 C43 1.358(10)
N10 C43 1.357(10)
N10 C46 1.357(10)
N11 C46 1.359(10)
N11 C47 1.379(10)
N12 C51 1.336(10)
N12 C47 1.350(10)
N13 C58 1.330(11)
N13 C62 1.356(11)
N14 C65 1.361(10)
N14 C62 1.390(10)
N15 C65 1.352(10)
N15 C66 1.382(10)
N16 C70 1.338(10)
N16 C66 1.358(11)
N17 C77 1.138(11)
N18 C78 1.148(11)
C1 C2 1.389(13)
C2 C3 1.373(13)
C3 C4 1.395(12)
C4 C5 1.409(11)
C4 C6 1.418(12)
C6 C7 1.352(12)
C7 C8 1.444(11)
C9 C10 1.406(11)
C10 C11 1.350(12)
C11 C12 1.403(12)
C12 C13 1.376(11)
C12 C14 1.464(12)
C14 C15 1.385(12)
C14 C19 1.388(13)
C15 C16 1.394(13)
C16 C17 1.366(15)
C17 C18 1.344(15)
C18 C19 1.383(14)
C20 C21 1.394(12)
C21 C22 1.360(12)
C22 C23 1.417(12)
C23 C24 1.399(11)
C23 C25 1.414(12)
C25 C26 1.336(12)
C26 C27 1.454(11)
C28 C29 1.385(12)
C29 C30 1.398(12)
C30 C31 1.364(13)
C31 C32 1.401(12)
C31 C33 1.480(13)
C33 C38 1.412(16)
C33 C34 1.417(15)
C34 C35 1.398(16)
C35 C36 1.38(2)
C36 C37 1.36(2)
C37 C38 1.408(16)
C39 C40 1.383(12)
C40 C41 1.383(13)
C41 C42 1.393(12)
C42 C44 1.426(12)
C42 C43 1.431(11)
C44 C45 1.341(12)
C45 C46 1.432(11)
C47 C48 1.406(11)
C48 C49 1.374(12)
C49 C50 1.389(12)
C50 C51 1.405(11)
C50 C52 1.492(12)
C52 C57 1.377(12)
C52 C53 1.405(12)
C53 C54 1.390(13)
C54 C55 1.354(14)
C55 C56 1.381(15)
C56 C57 1.410(13)
C58 C59 1.386(12)
C59 C60 1.363(13)
C60 C61 1.387(12)
C61 C62 1.403(11)
C61 C63 1.416(13)
C63 C64 1.346(12)
C64 C65 1.453(11)
C66 C67 1.400(12)
C67 C68 1.364(12)
C68 C69 1.396(13)
C69 C70 1.387(12)
C69 C71 1.474(12)
C71 C72 1.388(14)
C71 C76 1.399(14)
C72 C73 1.406(15)
C73 C74 1.332(17)
C74 C75 1.407(17)
C75 C76 1.365(14)
S3 O2 1.419(9)
S3 O3 1.423(7)
S3 O1 1.424(7)
S3 C79 1.809(10)
C79 F1 1.319(9)
C79 F1' 1.325(10)
C79 F2' 1.328(10)
C79 F3' 1.330(10)
C79 F3 1.331(9)
C79 F2 1.343(9)
S4 O6 1.417(7)
S4 O5 1.439(7)
S4 O4 1.445(7)
S4 C80 1.793(12)
C80 F6 1.309(12)
C80 F4 1.310(12)
C80 F5 1.355(12)
C81 Cl2 1.679(8)
C81 Cl3' 1.690(9)
C81 Cl1' 1.735(9)
C81 Cl3 1.740(8)
C81 Cl2' 1.802(9)
C81 Cl1 1.803(8)
C82 Cl4 1.723(9)
C82 Cl6 1.724(9)
C82 Cl5 1.747(8)
C82' Cl6 1.750(10)
C82' Cl4 1.753(10)
C82' Cl5 1.763(10)
C83 Cl8' 1.739(9)
C83 Cl9' 1.755(10)
C83 Cl9 1.758(9)
C83 Cl8 1.760(9)
C83 Cl7 1.766(8)
C84 Cl12 1.732(11)
C84 Cl10 1.758(10)
C84 Cl11 1.759(10)
C85 Cl13 1.727(14)
C85 Cl14 1.737(14)
C85 Cl15 1.759(14)
C86 Cl17 1.725(11)
C86 Cl16 1.730(12)
C86 Cl18 1.770(11)
C87 Cl21 1.730(15)
C87 Cl20 1.733(14)
C87 Cl19 1.776(16)
C88 Cl24 1.708(13)
C88 Cl23 1.745(13)
C88 Cl22 1.795(13)
